data_7208145
loop_
_publ_author_name
'Holliman, Peter J.'
'Mohsen, Moneer'
'Connell, Arthur'
'Davies, Matthew L.'
'Al-Salihi, Kareem'
'Pitak, Mateusz B.'
'Tizzard, Graham J.'
'Coles, Simon J.'
'Harrington, Ross W.'
'Clegg, William'
'Serpa, Carlos'
'Fontes, Oct\'avio H.'
'Charbonneau, Cecile'
'Carnie, Matthew J.'

_publ_section_title
;
 Ultra-fast co-sensitization and tri-sensitization of dye-sensitized solar
 cells with N719, SQ1 and triarylamine dyes
;
_journal_issue 26
_journal_name_full 'Journal of Materials Chemistry'
_journal_page_first 13318
_journal_paper_doi 10.1039/c2jm31314f
_journal_volume 22
_journal_year 2012
_chemical_formula_moiety 'C27 H21 N O2'
_chemical_formula_sum 'C27 H21 N O2'
_chemical_formula_weight 391.45
_chemical_name_systematic
;
?
;
_space_group_IT_number 14
_symmetry_cell_setting monoclinic
_symmetry_space_group_name_Hall '-P 2ybc'
_symmetry_space_group_name_H-M 'P 1 21/c 1'
_atom_sites_solution_hydrogens geom
_atom_sites_solution_primary direct
_atom_sites_solution_secondary difmap
_audit_creation_method SHELXL-97
_cell_angle_alpha 90.00
_cell_angle_beta 110.727(2)
_cell_angle_gamma 90.00
_cell_formula_units_Z 4
_cell_length_a 17.1248(5)
_cell_length_b 9.6815(2)
_cell_length_c 12.9988(3)
_cell_measurement_reflns_used 37097
_cell_measurement_temperature 120(2)
_cell_measurement_theta_max 27.48
_cell_measurement_theta_min 2.91
_cell_volume 2015.63(9)
_computing_cell_refinement 'DENZO (Otwinowski & Minor, 1997) & COLLECT (Hooft, R.W.W., 1998)'
_computing_data_collection 'COLLECT (Hooft, R.W.W., 1998)'
_computing_data_reduction 'DENZO (Otwinowski & Minor, 1997) & COLLECT (Hooft, R.W.W., 1998)'
_computing_molecular_graphics 'ORTEP3 for Windows (L. J. Farrugia 1997)'
_computing_publication_material 'WINGX (Farrugia, 1998)'
_computing_structure_refinement 'SHELXL-97 (Sheldrick, 1997)'
_computing_structure_solution 'SHELXS-97 (Sheldrick, 1997)'
_diffrn_ambient_temperature 120(2)
_diffrn_detector_area_resol_mean 9.091
_diffrn_measured_fraction_theta_full 0.997
_diffrn_measured_fraction_theta_max 0.997
_diffrn_measurement_device_type 'Bruker-Nonius CCD camera on \k-goniostat'
_diffrn_measurement_method '\f & \w scans to fill the asymmetric unit'
_diffrn_radiation_monochromator graphite
_diffrn_radiation_source 'Bruker Nonius FR591 Rotating Anode'
_diffrn_radiation_type MoK\a
_diffrn_radiation_wavelength 0.71073
_diffrn_reflns_av_R_equivalents 0.0564
_diffrn_reflns_av_sigmaI/netI 0.0450
_diffrn_reflns_limit_h_max 22
_diffrn_reflns_limit_h_min -22
_diffrn_reflns_limit_k_max 12
_diffrn_reflns_limit_k_min -12
_diffrn_reflns_limit_l_max 16
_diffrn_reflns_limit_l_min -16
_diffrn_reflns_number 28268
_diffrn_reflns_theta_full 27.48
_diffrn_reflns_theta_max 27.48
_diffrn_reflns_theta_min 3.14
_exptl_absorpt_coefficient_mu 0.081
_exptl_absorpt_correction_T_max 0.9952
_exptl_absorpt_correction_T_min 0.9840
_exptl_absorpt_correction_type multi-scan
_exptl_absorpt_process_details 'SADABS 2007/2 (Sheldrick, G.M., 2007)'
_exptl_crystal_colour 'Light Yellow'
_exptl_crystal_density_diffrn 1.290
_exptl_crystal_density_method 'not measured'
_exptl_crystal_description Block
_exptl_crystal_F_000 824
_exptl_crystal_size_max 0.20
_exptl_crystal_size_mid 0.14
_exptl_crystal_size_min 0.06
_refine_diff_density_max 0.213
_refine_diff_density_min -0.254
_refine_diff_density_rms 0.051
_refine_ls_extinction_method none
_refine_ls_goodness_of_fit_ref 1.052
_refine_ls_hydrogen_treatment constr
_refine_ls_matrix_type full
_refine_ls_number_parameters 272
_refine_ls_number_reflns 4613
_refine_ls_number_restraints 0
_refine_ls_restrained_S_all 1.052
_refine_ls_R_factor_all 0.0684
_refine_ls_R_factor_gt 0.0482
_refine_ls_shift/su_max 0.000
_refine_ls_shift/su_mean 0.000
_refine_ls_structure_factor_coef Fsqd
_refine_ls_weighting_details 'calc w=1/[\s^2^(Fo^2^)+(0.0417P)^2^+0.9001P] where P=(Fo^2^+2Fc^2^)/3'
_refine_ls_weighting_scheme calc
_refine_ls_wR_factor_gt 0.1038
_refine_ls_wR_factor_ref 0.1141
_reflns_number_gt 3640
_reflns_number_total 4613
_reflns_threshold_expression >2\s(I)
_cod_data_source_file c2jm31314f.txt
_cod_data_source_block 2010src0522_compound_6
_cod_depositor_comments
;
The following automatic conversions were performed:

'_symmetry_cell_setting' value 'Monoclinic' changed to 'monoclinic'
according to /home/saulius/struct/CIF-dictionaries/cif_core.dic
dictionary named 'cif_core.dic' version 2.4.1 from 2010-06-29.

Automatic conversion script
Id: cif_fix_values 1891 2012-01-12 08:04:46Z andrius 
;
_cod_original_sg_symbol_H-M P21/c
_cod_database_code 7208145

loop_
_symmetry_equiv_pos_as_xyz
'x, y, z'
'-x, y+1/2, -z+1/2'
'-x, -y, -z'
'x, -y-1/2, z-1/2'

loop_
_atom_site_label
_atom_site_type_symbol
_atom_site_fract_x
_atom_site_fract_y
_atom_site_fract_z
_atom_site_U_iso_or_equiv
_atom_site_adp_type
_atom_site_occupancy
_atom_site_symmetry_multiplicity
_atom_site_calc_flag
_atom_site_refinement_flags
C1 C 0.32642(9) -0.01006(15) 0.06354(12) 0.0209(3) Uani 1 1 d .
C2 C 0.35337(10) -0.14533(16) 0.09065(13) 0.0254(3) Uani 1 1 d .
H2 H 0.3773 -0.1723 0.1656 0.030 Uiso 1 1 calc R
C3 C 0.34514(11) -0.24026(16) 0.00803(13) 0.0283(4) Uani 1 1 d .
H3 H 0.3628 -0.3330 0.0264 0.034 Uiso 1 1 calc R
C4 C 0.31135(10) -0.20105(16) -0.10140(13) 0.0257(3) Uani 1 1 d .
H4 H 0.3065 -0.2663 -0.1579 0.031 Uiso 1 1 calc R
C5 C 0.28471(10) -0.06655(16) -0.12807(12) 0.0248(3) Uani 1 1 d .
H5 H 0.2613 -0.0396 -0.2031 0.030 Uiso 1 1 calc R
C6 C 0.29194(10) 0.02905(16) -0.04601(12) 0.0234(3) Uani 1 1 d .
H6 H 0.2733 0.1212 -0.0647 0.028 Uiso 1 1 calc R
C7 C 0.37958(9) 0.21065(15) 0.15551(11) 0.0207(3) Uani 1 1 d .
C8 C 0.44351(10) 0.21390(16) 0.11149(12) 0.0244(3) Uani 1 1 d .
H8 H 0.4570 0.1328 0.0802 0.029 Uiso 1 1 calc R
C9 C 0.48708(10) 0.33522(17) 0.11360(13) 0.0271(3) Uani 1 1 d .
H9 H 0.5294 0.3368 0.0821 0.033 Uiso 1 1 calc R
C10 C 0.46996(10) 0.45381(17) 0.16077(13) 0.0276(4) Uani 1 1 d .
H10 H 0.5005 0.5362 0.1624 0.033 Uiso 1 1 calc R
C11 C 0.40754(10) 0.45102(16) 0.20571(12) 0.0254(3) Uani 1 1 d .
H11 H 0.3959 0.5318 0.2392 0.030 Uiso 1 1 calc R
C12 C 0.36198(10) 0.33120(16) 0.20211(12) 0.0226(3) Uani 1 1 d .
H12 H 0.3185 0.3313 0.2316 0.027 Uiso 1 1 calc R
C13 C 0.28983(9) 0.05909(15) 0.22132(11) 0.0200(3) Uani 1 1 d .
C14 C 0.32091(9) 0.10211(15) 0.33128(12) 0.0210(3) Uani 1 1 d .
H14 H 0.3730 0.1488 0.3591 0.025 Uiso 1 1 calc R
C15 C 0.27638(9) 0.07717(15) 0.39945(12) 0.0207(3) Uani 1 1 d .
H15 H 0.2979 0.1093 0.4732 0.025 Uiso 1 1 calc R
C16 C 0.20040(9) 0.00585(15) 0.36309(12) 0.0212(3) Uani 1 1 d .
C17 C 0.17243(9) -0.04343(15) 0.25537(12) 0.0220(3) Uani 1 1 d .
H17 H 0.1227 -0.0968 0.2296 0.026 Uiso 1 1 calc R
C18 C 0.21531(9) -0.01666(15) 0.18458(12) 0.0213(3) Uani 1 1 d .
H18 H 0.1940 -0.0498 0.1111 0.026 Uiso 1 1 calc R
C19 C 0.15399(9) -0.01848(16) 0.43731(12) 0.0231(3) Uani 1 1 d .
H19 H 0.1200 -0.0986 0.4265 0.028 Uiso 1 1 calc R
C20 C 0.15760(9) 0.06752(16) 0.51940(12) 0.0224(3) Uani 1 1 d .
H20 H 0.1874 0.1510 0.5222 0.027 Uiso 1 1 calc R
C21 C 0.12168(9) 0.05012(15) 0.60560(12) 0.0214(3) Uani 1 1 d .
C22 C 0.12633(9) 0.16136(15) 0.67621(12) 0.0227(3) Uani 1 1 d .
H22 H 0.1485 0.2469 0.6635 0.027 Uiso 1 1 calc R
C23 C 0.09929(9) 0.14907(15) 0.76410(12) 0.0221(3) Uani 1 1 d .
H23 H 0.1022 0.2262 0.8105 0.027 Uiso 1 1 calc R
C24 C 0.06775(9) 0.02371(15) 0.78471(12) 0.0209(3) Uani 1 1 d .
C25 C 0.06103(10) -0.08736(16) 0.71371(13) 0.0239(3) Uani 1 1 d .
H25 H 0.0384 -0.1725 0.7264 0.029 Uiso 1 1 calc R
C26 C 0.08715(10) -0.07430(16) 0.62479(12) 0.0239(3) Uani 1 1 d .
H26 H 0.0816 -0.1502 0.5764 0.029 Uiso 1 1 calc R
C27 C 0.04180(9) 0.01155(15) 0.88123(12) 0.0218(3) Uani 1 1 d .
N1 N 0.33331(8) 0.08781(13) 0.14923(10) 0.0228(3) Uani 1 1 d .
O1 O 0.03574(7) 0.11631(11) 0.93400(9) 0.0284(3) Uani 1 1 d .
O2 O 0.02571(8) -0.11214(11) 0.90667(9) 0.0302(3) Uani 1 1 d .
H2A H 0.0065 -0.1078 0.9578 0.045 Uiso 1 1 calc R

loop_
_atom_site_aniso_label
_atom_site_aniso_U_11
_atom_site_aniso_U_22
_atom_site_aniso_U_33
_atom_site_aniso_U_23
_atom_site_aniso_U_13
_atom_site_aniso_U_12
C1 0.0256(8) 0.0191(7) 0.0204(7) -0.0023(6) 0.0110(6) -0.0014(6)
C2 0.0349(9) 0.0210(8) 0.0204(7) 0.0013(6) 0.0100(6) 0.0021(6)
C3 0.0372(10) 0.0183(7) 0.0295(8) -0.0014(6) 0.0119(7) 0.0013(7)
C4 0.0298(8) 0.0250(8) 0.0244(8) -0.0079(6) 0.0120(6) -0.0045(7)
C5 0.0293(8) 0.0269(8) 0.0185(7) 0.0003(6) 0.0088(6) -0.0034(6)
C6 0.0283(8) 0.0189(7) 0.0239(7) 0.0020(6) 0.0103(6) 0.0003(6)
C7 0.0252(8) 0.0188(7) 0.0174(7) 0.0016(6) 0.0067(6) -0.0002(6)
C8 0.0267(8) 0.0254(8) 0.0213(7) 0.0012(6) 0.0087(6) 0.0041(6)
C9 0.0216(8) 0.0362(9) 0.0242(8) 0.0022(7) 0.0089(6) -0.0023(7)
C10 0.0279(8) 0.0251(8) 0.0272(8) 0.0026(7) 0.0067(7) -0.0074(7)
C11 0.0324(9) 0.0200(7) 0.0237(8) -0.0015(6) 0.0099(6) -0.0019(6)
C12 0.0266(8) 0.0220(7) 0.0203(7) 0.0000(6) 0.0096(6) -0.0006(6)
C13 0.0271(8) 0.0161(7) 0.0191(7) 0.0018(6) 0.0107(6) 0.0027(6)
C14 0.0236(8) 0.0191(7) 0.0206(7) -0.0003(6) 0.0081(6) -0.0003(6)
C15 0.0260(8) 0.0190(7) 0.0175(7) -0.0001(6) 0.0080(6) 0.0013(6)
C16 0.0257(8) 0.0166(7) 0.0224(7) 0.0028(6) 0.0097(6) 0.0036(6)
C17 0.0226(7) 0.0178(7) 0.0241(7) 0.0012(6) 0.0067(6) -0.0003(6)
C18 0.0261(8) 0.0189(7) 0.0178(7) -0.0006(6) 0.0063(6) 0.0010(6)
C19 0.0231(8) 0.0221(7) 0.0245(7) 0.0034(6) 0.0087(6) -0.0007(6)
C20 0.0228(8) 0.0217(7) 0.0241(7) 0.0018(6) 0.0100(6) -0.0002(6)
C21 0.0205(7) 0.0217(7) 0.0222(7) 0.0013(6) 0.0080(6) 0.0018(6)
C22 0.0239(8) 0.0184(7) 0.0279(8) 0.0017(6) 0.0115(6) -0.0003(6)
C23 0.0243(8) 0.0187(7) 0.0243(7) -0.0003(6) 0.0097(6) 0.0023(6)
C24 0.0198(7) 0.0206(7) 0.0237(7) 0.0017(6) 0.0097(6) 0.0021(6)
C25 0.0258(8) 0.0204(7) 0.0278(8) 0.0003(6) 0.0121(6) -0.0035(6)
C26 0.0279(8) 0.0209(7) 0.0243(7) -0.0034(6) 0.0109(6) -0.0032(6)
C27 0.0215(7) 0.0202(7) 0.0243(7) 0.0007(6) 0.0089(6) 0.0000(6)
N1 0.0329(7) 0.0186(6) 0.0206(6) -0.0031(5) 0.0141(5) -0.0028(5)
O1 0.0380(7) 0.0234(6) 0.0288(6) -0.0024(5) 0.0178(5) -0.0002(5)
O2 0.0415(7) 0.0243(6) 0.0325(6) 0.0017(5) 0.0227(5) -0.0029(5)

loop_
_atom_type_symbol
_atom_type_description
_atom_type_scat_dispersion_real
_atom_type_scat_dispersion_imag
_atom_type_scat_source
C C 0.0033 0.0016 'International Tables Vol C Tables 4.2.6.8 and 6.1.1.4'
H H 0.0000 0.0000 'International Tables Vol C Tables 4.2.6.8 and 6.1.1.4'
N N 0.0061 0.0033 'International Tables Vol C Tables 4.2.6.8 and 6.1.1.4'
O O 0.0106 0.0060 'International Tables Vol C Tables 4.2.6.8 and 6.1.1.4'

loop_
_geom_angle_atom_site_label_1
_geom_angle_atom_site_label_2
_geom_angle_atom_site_label_3
_geom_angle
C6 C1 C2 119.95(13)
C6 C1 N1 120.31(13)
C2 C1 N1 119.73(13)
C3 C2 C1 119.69(14)
C3 C2 H2 120.2
C1 C2 H2 120.2
C2 C3 C4 120.41(15)
C2 C3 H3 119.8
C4 C3 H3 119.8
C5 C4 C3 119.75(14)
C5 C4 H4 120.1
C3 C4 H4 120.1
C4 C5 C6 120.32(14)
C4 C5 H5 119.8
C6 C5 H5 119.8
C5 C6 C1 119.87(14)
C5 C6 H6 120.1
C1 C6 H6 120.1
C12 C7 C8 118.51(14)
C12 C7 N1 121.67(13)
C8 C7 N1 119.79(13)
C9 C8 C7 120.19(14)
C9 C8 H8 119.9
C7 C8 H8 119.9
C10 C9 C8 121.04(14)
C10 C9 H9 119.5
C8 C9 H9 119.5
C9 C10 C11 119.13(14)
C9 C10 H10 120.4
C11 C10 H10 120.4
C10 C11 C12 120.59(14)
C10 C11 H11 119.7
C12 C11 H11 119.7
C11 C12 C7 120.51(14)
C11 C12 H12 119.7
C7 C12 H12 119.7
C14 C13 C18 118.35(13)
C14 C13 N1 121.22(13)
C18 C13 N1 120.41(13)
C15 C14 C13 120.45(14)
C15 C14 H14 119.8
C13 C14 H14 119.8
C14 C15 C16 121.92(13)
C14 C15 H15 119.0
C16 C15 H15 119.0
C17 C16 C15 117.13(13)
C17 C16 C19 122.08(14)
C15 C16 C19 120.77(13)
C18 C17 C16 121.81(14)
C18 C17 H17 119.1
C16 C17 H17 119.1
C17 C18 C13 120.19(13)
C17 C18 H18 119.9
C13 C18 H18 119.9
C20 C19 C16 122.73(14)
C20 C19 H19 118.6
C16 C19 H19 118.6
C19 C20 C21 128.66(14)
C19 C20 H20 115.7
C21 C20 H20 115.7
C22 C21 C26 118.31(13)
C22 C21 C20 118.10(13)
C26 C21 C20 123.49(13)
C23 C22 C21 121.22(14)
C23 C22 H22 119.4
C21 C22 H22 119.4
C22 C23 C24 120.04(14)
C22 C23 H23 120.0
C24 C23 H23 120.0
C23 C24 C25 119.43(13)
C23 C24 C27 119.14(13)
C25 C24 C27 121.43(13)
C26 C25 C24 120.42(14)
C26 C25 H25 119.8
C24 C25 H25 119.8
C25 C26 C21 120.52(14)
C25 C26 H26 119.7
C21 C26 H26 119.7
O1 C27 O2 122.88(13)
O1 C27 C24 120.69(13)
O2 C27 C24 116.43(13)
C7 N1 C13 122.80(12)
C7 N1 C1 119.35(12)
C13 N1 C1 117.78(12)
C27 O2 H2A 109.5

loop_
_geom_bond_atom_site_label_1
_geom_bond_atom_site_label_2
_geom_bond_distance
C1 C6 1.387(2)
C1 C2 1.392(2)
C1 N1 1.4351(18)
C2 C3 1.382(2)
C2 H2 0.9500
C3 C4 1.386(2)
C3 H3 0.9500
C4 C5 1.383(2)
C4 H4 0.9500
C5 C6 1.384(2)
C5 H5 0.9500
C6 H6 0.9500
C7 C12 1.396(2)
C7 C8 1.404(2)
C7 N1 1.4153(19)
C8 C9 1.387(2)
C8 H8 0.9500
C9 C10 1.381(2)
C9 H9 0.9500
C10 C11 1.388(2)
C10 H10 0.9500
C11 C12 1.390(2)
C11 H11 0.9500
C12 H12 0.9500
C13 C14 1.400(2)
C13 C18 1.401(2)
C13 N1 1.4156(18)
C14 C15 1.380(2)
C14 H14 0.9500
C15 C16 1.399(2)
C15 H15 0.9500
C16 C17 1.394(2)
C16 C19 1.470(2)
C17 C18 1.390(2)
C17 H17 0.9500
C18 H18 0.9500
C19 C20 1.338(2)
C19 H19 0.9500
C20 C21 1.466(2)
C20 H20 0.9500
C21 C22 1.399(2)
C21 C26 1.403(2)
C22 C23 1.381(2)
C22 H22 0.9500
C23 C24 1.392(2)
C23 H23 0.9500
C24 C25 1.395(2)
C24 C27 1.477(2)
C25 C26 1.385(2)
C25 H25 0.9500
C26 H26 0.9500
C27 O1 1.2492(18)
C27 O2 1.2976(18)
O2 H2A 0.8400

loop_
_geom_hbond_atom_site_label_D
_geom_hbond_atom_site_label_H
_geom_hbond_atom_site_label_A
_geom_hbond_distance_DH
_geom_hbond_distance_HA
_geom_hbond_distance_DA
_geom_hbond_angle_DHA
_geom_hbond_site_symmetry_A
O2 H2A O1 0.84 1.80 2.6346(15) 174.5 3_557

loop_
_geom_torsion_atom_site_label_1
_geom_torsion_atom_site_label_2
_geom_torsion_atom_site_label_3
_geom_torsion_atom_site_label_4
_geom_torsion
C6 C1 C2 C3 -0.4(2)
N1 C1 C2 C3 178.68(14)
C1 C2 C3 C4 0.9(3)
C2 C3 C4 C5 -0.8(2)
C3 C4 C5 C6 0.2(2)
C4 C5 C6 C1 0.3(2)
C2 C1 C6 C5 -0.2(2)
N1 C1 C6 C5 -179.27(14)
C12 C7 C8 C9 -0.7(2)
N1 C7 C8 C9 177.59(14)
C7 C8 C9 C10 1.4(2)
C8 C9 C10 C11 -0.6(2)
C9 C10 C11 C12 -0.9(2)
C10 C11 C12 C7 1.5(2)
C8 C7 C12 C11 -0.7(2)
N1 C7 C12 C11 -179.00(13)
C18 C13 C14 C15 -3.7(2)
N1 C13 C14 C15 177.89(13)
C13 C14 C15 C16 1.6(2)
C14 C15 C16 C17 2.0(2)
C14 C15 C16 C19 -179.59(13)
C15 C16 C17 C18 -3.6(2)
C19 C16 C17 C18 178.09(14)
C16 C17 C18 C13 1.5(2)
C14 C13 C18 C17 2.2(2)
N1 C13 C18 C17 -179.37(13)
C17 C16 C19 C20 -152.07(15)
C15 C16 C19 C20 29.6(2)
C16 C19 C20 C21 -173.50(14)
C19 C20 C21 C22 -173.39(15)
C19 C20 C21 C26 10.3(3)
C26 C21 C22 C23 1.3(2)
C20 C21 C22 C23 -175.26(14)
C21 C22 C23 C24 0.9(2)
C22 C23 C24 C25 -2.3(2)
C22 C23 C24 C27 178.00(14)
C23 C24 C25 C26 1.4(2)
C27 C24 C25 C26 -178.85(14)
C24 C25 C26 C21 0.8(2)
C22 C21 C26 C25 -2.1(2)
C20 C21 C26 C25 174.21(14)
C23 C24 C27 O1 11.0(2)
C25 C24 C27 O1 -168.70(14)
C23 C24 C27 O2 -169.27(14)
C25 C24 C27 O2 11.0(2)
C12 C7 N1 C13 -24.2(2)
C8 C7 N1 C13 157.51(14)
C12 C7 N1 C1 152.89(14)
C8 C7 N1 C1 -25.4(2)
C14 C13 N1 C7 -34.5(2)
C18 C13 N1 C7 147.16(14)
C14 C13 N1 C1 148.36(14)
C18 C13 N1 C1 -30.0(2)
C6 C1 N1 C7 -58.7(2)
C2 C1 N1 C7 122.29(16)
C6 C1 N1 C13 118.57(15)
C2 C1 N1 C13 -60.5(2)
